data_4314550
loop_
_publ_author_name
'Biplab Biswas'
'Sunita Salunke-Gawali'
'Thomas Weyherm\"uller'
'Vinzenz Bachler'
'Eckhard Bill'
'Phalguni Chaudhuri'

_publ_section_title
;
 Metal-Complexes As Ligands to Generate Asymmetric Homo- and
 Heterodinuclear MAIIIMBII Species: a Magneto-Structural and Spectroscopic
 Comparison of Imidazole-N versus Pyridine-N
;
_journal_name_full 'Inorganic Chemistry'
_journal_page_first 626
_journal_page_last 641
_journal_paper_doi 10.1021/ic9018426
_journal_volume 49
_journal_year 2010
_chemical_formula_moiety 'C24 H39 Cu Fe N12 O3, 2 (Cl O4)'
_chemical_formula_sum 'C24 H39 Cl2 Cu Fe N12 O11'
_chemical_formula_weight 861.96
_chemical_name_systematic
; 
 ? 
;
_space_group_IT_number 167
_symmetry_cell_setting trigonal
_symmetry_space_group_name_Hall '-R 3 2"c'
_symmetry_space_group_name_H-M 'R -3 c :H'
_atom_sites_solution_hydrogens geom
_atom_sites_solution_primary direct
_atom_sites_solution_secondary difmap
_audit_creation_method SHELXL-97
_cell_angle_alpha 90.00
_cell_angle_beta 90.00
_cell_angle_gamma 120.00
_cell_formula_units_Z 12
_cell_length_a 12.2693(16)
_cell_length_b 12.2693(16)
_cell_length_c 78.349(9)
_cell_measurement_temperature 100(2)
_cell_volume 10214(2)
_computing_cell_refinement 'Bruker AXS Collect Software'
_computing_data_collection 'Bruker AXS Collect Software'
_computing_data_reduction 'Bruker AXS Collect Software'
_computing_structure_refinement 'SHELXL-97 (Sheldrick, 1997)'
_computing_structure_solution 'SHELXS-97 (Sheldrick, 1990)'
_diffrn_ambient_temperature 100(2)
_diffrn_measured_fraction_theta_full 0.998
_diffrn_measured_fraction_theta_max 0.998
_diffrn_measurement_device_type 'Bruker-Nonius Kappa-CCD'
_diffrn_measurement_method '1730 images at 0.5 deg. stepwise rotation in omega and phi, 85 sec./frame'
_diffrn_radiation_monochromator graphite
_diffrn_radiation_source 'rotating anode, 50 kV, 70 mA'
_diffrn_radiation_type MoK\a
_diffrn_radiation_wavelength 0.71073
_diffrn_reflns_av_R_equivalents 0.0957
_diffrn_reflns_av_sigmaI/netI 0.0318
_diffrn_reflns_limit_h_max 15
_diffrn_reflns_limit_h_min -15
_diffrn_reflns_limit_k_max 15
_diffrn_reflns_limit_k_min -12
_diffrn_reflns_limit_l_max 96
_diffrn_reflns_limit_l_min -96
_diffrn_reflns_number 44322
_diffrn_reflns_theta_full 25.99
_diffrn_reflns_theta_max 25.99
_diffrn_reflns_theta_min 3.12
_exptl_absorpt_coefficient_mu 1.283
_exptl_absorpt_correction_T_max 0.9006
_exptl_absorpt_correction_T_min 0.6843
_exptl_absorpt_correction_type multi-scan
_exptl_absorpt_process_details 'SADABS 2006/1, Bruker AXS (2006)'
_exptl_crystal_colour orange-red
_exptl_crystal_density_diffrn 1.682
_exptl_crystal_density_method 'not measured'
_exptl_crystal_description 'transparent parallelepiped'
_exptl_crystal_F_000 5328
_exptl_crystal_size_max 0.36
_exptl_crystal_size_mid 0.34
_exptl_crystal_size_min 0.07
_refine_diff_density_max 0.776
_refine_diff_density_min -0.635
_refine_diff_density_rms 0.080
_refine_ls_extinction_method none
_refine_ls_goodness_of_fit_ref 1.091
_refine_ls_hydrogen_treatment constr
_refine_ls_matrix_type full
_refine_ls_number_parameters 169
_refine_ls_number_reflns 2239
_refine_ls_number_restraints 21
_refine_ls_restrained_S_all 1.106
_refine_ls_R_factor_all 0.0728
_refine_ls_R_factor_gt 0.0532
_refine_ls_shift/su_max 0.001
_refine_ls_shift/su_mean 0.000
_refine_ls_structure_factor_coef Fsqd
_refine_ls_weighting_details 'calc w=1/[\s^2^(Fo^2^)+(0.0492P)^2^+86.9740P] where P=(Fo^2^+2Fc^2^)/3'
_refine_ls_weighting_scheme calc
_refine_ls_wR_factor_gt 0.1240
_refine_ls_wR_factor_ref 0.1341
_reflns_number_gt 1750
_reflns_number_total 2239
_reflns_threshold_expression >2sigma(I)
_cod_data_source_file ic9018426_si_001_02.cif
_cod_data_source_block 02
_cod_depositor_comments
;
The following automatic conversions were performed:

'_exptl_absorpt_correction_type' value 'Multi-Scan' changed to
'multi-scan' according to the built-in table from CIF Core dictionary
named 'cif_core.dic' version 2.4.1 from 2010-06-29.

Automatic conversion script
Id: cif_fix_values 1646 2011-03-28 12:23:43Z adriana 
;
_cod_original_sg_symbol_H-M 'R -3 c'
_cod_database_code 4314550

loop_
_symmetry_equiv_pos_as_xyz
'x, y, z'
'-y, x-y, z'
'-x+y, -x, z'
'y, x, -z+1/2'
'x-y, -y, -z+1/2'
'-x, -x+y, -z+1/2'
'x+2/3, y+1/3, z+1/3'
'-y+2/3, x-y+1/3, z+1/3'
'-x+y+2/3, -x+1/3, z+1/3'
'y+2/3, x+1/3, -z+5/6'
'x-y+2/3, -y+1/3, -z+5/6'
'-x+2/3, -x+y+1/3, -z+5/6'
'x+1/3, y+2/3, z+2/3'
'-y+1/3, x-y+2/3, z+2/3'
'-x+y+1/3, -x+2/3, z+2/3'
'y+1/3, x+2/3, -z+7/6'
'x-y+1/3, -y+2/3, -z+7/6'
'-x+1/3, -x+y+2/3, -z+7/6'
'-x, -y, -z'
'y, -x+y, -z'
'x-y, x, -z'
'-y, -x, z-1/2'
'-x+y, y, z-1/2'
'x, x-y, z-1/2'
'-x+2/3, -y+1/3, -z+1/3'
'y+2/3, -x+y+1/3, -z+1/3'
'x-y+2/3, x+1/3, -z+1/3'
'-y+2/3, -x+1/3, z-1/6'
'-x+y+2/3, y+1/3, z-1/6'
'x+2/3, x-y+1/3, z-1/6'
'-x+1/3, -y+2/3, -z+2/3'
'y+1/3, -x+y+2/3, -z+2/3'
'x-y+1/3, x+2/3, -z+2/3'
'-y+1/3, -x+2/3, z+1/6'
'-x+y+1/3, y+2/3, z+1/6'
'x+1/3, x-y+2/3, z+1/6'

loop_
_atom_site_label
_atom_site_type_symbol
_atom_site_fract_x
_atom_site_fract_y
_atom_site_fract_z
_atom_site_U_iso_or_equiv
_atom_site_adp_type
_atom_site_occupancy
_atom_site_symmetry_multiplicity
_atom_site_calc_flag
_atom_site_refinement_flags
_atom_site_disorder_assembly
_atom_site_disorder_group
Cu1 Cu 0.6667 0.3333 0.029717(10) 0.0350(2) Uani 1 3 d S . .
Fe1 Fe 0.6667 0.3333 -0.014859(11) 0.0256(2) Uani 1 3 d S . .
N1 N 0.8048(3) 0.4590(3) -0.03364(4) 0.0287(7) Uani 1 1 d . . .
C2 C 0.7461(4) 0.5298(4) -0.04070(5) 0.0347(9) Uani 1 1 d . . .
H2A H 0.7979 0.5837 -0.0502 0.042 Uiso 1 1 calc R . .
H2B H 0.7426 0.5850 -0.0317 0.042 Uiso 1 1 calc R . .
C3 C 0.6147(4) 0.4403(4) -0.04701(5) 0.0341(9) Uani 1 1 d . . .
H3A H 0.5721 0.4881 -0.0500 0.041 Uiso 1 1 calc R . .
H3B H 0.6191 0.3968 -0.0574 0.041 Uiso 1 1 calc R . .
C4 C 0.9252(4) 0.5468(4) -0.02555(6) 0.0432(11) Uani 1 1 d . . .
H4A H 0.9822 0.6064 -0.0341 0.065 Uiso 1 1 calc R . .
H4B H 0.9630 0.4996 -0.0207 0.065 Uiso 1 1 calc R . .
H4C H 0.9109 0.5929 -0.0164 0.065 Uiso 1 1 calc R . .
O11 O 0.7938(3) 0.3104(3) -0.00294(4) 0.0449(8) Uani 1 1 d . . .
N12 N 0.7650(3) 0.2768(3) 0.01346(4) 0.0343(8) Uani 1 1 d . . .
C13 C 0.7968(4) 0.2011(4) 0.01983(5) 0.0321(8) Uani 1 1 d . . .
H13 H 0.8427 0.1703 0.0137 0.039 Uiso 1 1 calc R . .
C14 C 0.7557(3) 0.1671(4) 0.03724(5) 0.0283(8) Uani 1 1 d . . .
N15 N 0.7885(3) 0.1067(3) 0.04850(4) 0.0340(8) Uani 1 1 d . . .
C16 C 0.7278(4) 0.0977(4) 0.06328(5) 0.0376(10) Uani 1 1 d . . .
H16 H 0.7327 0.0595 0.0736 0.045 Uiso 1 1 calc R . .
C17 C 0.6586(4) 0.1538(4) 0.06052(5) 0.0386(10) Uani 1 1 d . . .
H17 H 0.6058 0.1617 0.0687 0.046 Uiso 1 1 calc R . .
N18 N 0.6766(3) 0.1974(3) 0.04411(4) 0.0333(8) Uani 1 1 d . . .
C19 C 0.8797(5) 0.0661(6) 0.04617(7) 0.0630(15) Uani 1 1 d . . .
H19A H 0.8611 0.0173 0.0356 0.095 Uiso 1 1 calc R . .
H19B H 0.8755 0.0136 0.0559 0.095 Uiso 1 1 calc R . .
H19C H 0.9643 0.1399 0.0455 0.095 Uiso 1 1 calc R . .
Cl20 Cl 0.06723(12) 0.3333 0.0833 0.0416(4) Uani 1 2 d S . .
O21 O 0.0820(5) 0.2258(5) 0.08189(5) 0.0859(14) Uani 1 1 d . . .
O22 O 0.0067(3) 0.3454(3) 0.06862(4) 0.0578(10) Uani 1 1 d . . .
Cl30 Cl 1.0000 0.0000 0.0000 0.0733(10) Uani 1 6 d SD . .
O31 O 1.0641(8) -0.0554(10) 0.00894(18) 0.069(3) Uani 0.17 1 d PD . .
O32 O 1.0444(9) 0.0276(14) -0.01716(9) 0.069(3) Uani 0.17 1 d PD . .
O33 O 0.8670(7) -0.0858(10) 0.00051(13) 0.069(3) Uani 0.17 1 d PD . .
O34 O 1.0280(11) 0.1151(10) 0.0087(2) 0.069(3) Uani 0.17 1 d PD . .

loop_
_atom_site_aniso_label
_atom_site_aniso_U_11
_atom_site_aniso_U_22
_atom_site_aniso_U_33
_atom_site_aniso_U_23
_atom_site_aniso_U_13
_atom_site_aniso_U_12
Cu1 0.0386(3) 0.0386(3) 0.0279(4) 0.000 0.000 0.01932(17)
Fe1 0.0268(3) 0.0268(3) 0.0233(5) 0.000 0.000 0.01340(16)
N1 0.0230(16) 0.0264(17) 0.0326(17) -0.0015(14) -0.0023(13) 0.0093(14)
C2 0.042(2) 0.026(2) 0.036(2) 0.0066(17) 0.0036(18) 0.0166(18)
C3 0.040(2) 0.034(2) 0.035(2) 0.0061(17) -0.0024(18) 0.0247(19)
C4 0.028(2) 0.034(2) 0.053(3) -0.005(2) -0.007(2) 0.0045(19)
O11 0.0441(17) 0.0525(19) 0.0370(16) 0.0088(14) -0.0088(14) 0.0233(16)
N12 0.0320(18) 0.0349(19) 0.0327(17) -0.0002(15) -0.0119(14) 0.0143(16)
C13 0.028(2) 0.037(2) 0.0312(19) -0.0029(18) -0.0058(17) 0.0159(17)
C14 0.0231(18) 0.0261(19) 0.036(2) -0.0029(16) -0.0067(16) 0.0125(15)
N15 0.0351(18) 0.0362(19) 0.0380(19) -0.0002(15) -0.0014(15) 0.0233(15)
C16 0.040(2) 0.036(2) 0.033(2) 0.0016(18) 0.0040(18) 0.0159(19)
C17 0.030(2) 0.042(2) 0.036(2) -0.0122(19) 0.0003(18) 0.0123(19)
N18 0.0320(18) 0.0382(19) 0.0352(18) -0.0116(15) -0.0081(14) 0.0216(16)
C19 0.079(4) 0.098(4) 0.056(3) 0.011(3) 0.003(3) 0.076(3)
Cl20 0.0406(6) 0.0538(9) 0.0349(7) 0.0140(7) 0.0070(3) 0.0269(5)
O21 0.155(4) 0.117(3) 0.047(2) 0.006(2) 0.016(2) 0.114(3)
O22 0.0380(18) 0.061(2) 0.059(2) 0.0235(17) -0.0093(16) 0.0133(16)
Cl30 0.0892(17) 0.0892(17) 0.0415(17) 0.000 0.000 0.0446(8)
O31 0.070(8) 0.103(10) 0.023(5) -0.006(6) -0.011(5) 0.035(8)
O32 0.070(8) 0.103(10) 0.023(5) -0.006(6) -0.011(5) 0.035(8)
O33 0.070(8) 0.103(10) 0.023(5) -0.006(6) -0.011(5) 0.035(8)
O34 0.070(8) 0.103(10) 0.023(5) -0.006(6) -0.011(5) 0.035(8)

loop_
_atom_type_symbol
_atom_type_description
_atom_type_scat_dispersion_real
_atom_type_scat_dispersion_imag
_atom_type_scat_source
C C 0.0033 0.0016 'International Tables Vol C Tables 4.2.6.8 and 6.1.1.4'
H H 0.0000 0.0000 'International Tables Vol C Tables 4.2.6.8 and 6.1.1.4'
N N 0.0061 0.0033 'International Tables Vol C Tables 4.2.6.8 and 6.1.1.4'
O O 0.0106 0.0060 'International Tables Vol C Tables 4.2.6.8 and 6.1.1.4'
Cl Cl 0.1484 0.1585 'International Tables Vol C Tables 4.2.6.8 and 6.1.1.4'
Fe Fe 0.3463 0.8444 'International Tables Vol C Tables 4.2.6.8 and 6.1.1.4'
Cu Cu 0.3201 1.2651 'International Tables Vol C Tables 4.2.6.8 and 6.1.1.4'

loop_
_geom_angle_atom_site_label_1
_geom_angle_atom_site_label_2
_geom_angle_atom_site_label_3
_geom_angle
_geom_angle_site_symmetry_1
_geom_angle_site_symmetry_3
_geom_angle_publ_flag
N18 Cu1 N18 93.07(13) 3_665 2_655 ?
N18 Cu1 N18 93.07(13) 3_665 . ?
N18 Cu1 N18 93.07(13) 2_655 . ?
N18 Cu1 N12 77.79(13) 3_665 3_665 ?
N18 Cu1 N12 159.47(13) 2_655 3_665 ?
N18 Cu1 N12 105.62(12) . 3_665 ?
N18 Cu1 N12 105.62(12) 3_665 2_655 ?
N18 Cu1 N12 77.79(13) 2_655 2_655 ?
N18 Cu1 N12 159.48(13) . 2_655 ?
N12 Cu1 N12 86.93(13) 3_665 2_655 ?
N18 Cu1 N12 159.47(13) 3_665 . ?
N18 Cu1 N12 105.62(12) 2_655 . ?
N18 Cu1 N12 77.80(13) . . ?
N12 Cu1 N12 86.93(13) 3_665 . ?
N12 Cu1 N12 86.93(13) 2_655 . ?
O11 Fe1 O11 99.10(12) 3_665 2_655 ?
O11 Fe1 O11 99.10(12) 3_665 . ?
O11 Fe1 O11 99.10(12) 2_655 . ?
O11 Fe1 N1 166.05(13) 3_665 . ?
O11 Fe1 N1 87.79(13) 2_655 . ?
O11 Fe1 N1 91.71(12) . . ?
O11 Fe1 N1 91.71(12) 3_665 3_665 ?
O11 Fe1 N1 166.04(13) 2_655 3_665 ?
O11 Fe1 N1 87.80(13) . 3_665 ?
N1 Fe1 N1 79.84(12) . 3_665 ?
O11 Fe1 N1 87.79(13) 3_665 2_655 ?
O11 Fe1 N1 91.71(12) 2_655 2_655 ?
O11 Fe1 N1 166.05(13) . 2_655 ?
N1 Fe1 N1 79.84(12) . 2_655 ?
N1 Fe1 N1 79.83(12) 3_665 2_655 ?
C4 N1 C2 109.7(3) . . ?
C4 N1 C3 109.5(3) . 3_665 ?
C2 N1 C3 112.0(3) . 3_665 ?
C4 N1 Fe1 111.5(3) . . ?
C2 N1 Fe1 103.4(2) . . ?
C3 N1 Fe1 110.7(2) 3_665 . ?
N1 C2 C3 110.5(3) . . ?
N1 C3 C2 110.4(3) 2_655 . ?
N12 O11 Fe1 113.3(2) . . ?
C13 N12 O11 118.0(4) . . ?
C13 N12 Cu1 116.1(3) . . ?
O11 N12 Cu1 125.9(3) . . ?
N12 C13 C14 113.0(4) . . ?
N18 C14 N15 110.8(4) . . ?
N18 C14 C13 120.4(4) . . ?
N15 C14 C13 128.8(4) . . ?
C14 N15 C16 107.7(3) . . ?
C14 N15 C19 127.4(4) . . ?
C16 N15 C19 124.8(4) . . ?
C17 C16 N15 106.4(4) . . ?
C16 C17 N18 109.3(4) . . ?
C14 N18 C17 105.8(3) . . ?
C14 N18 Cu1 110.7(3) . . ?
C17 N18 Cu1 139.9(3) . . ?
O22 Cl20 O22 109.7(3) 17_554 . ?
O22 Cl20 O21 109.4(2) 17_554 . ?
O22 Cl20 O21 110.4(2) . . ?
O22 Cl20 O21 110.4(2) 17_554 17_554 ?
O22 Cl20 O21 109.4(2) . 17_554 ?
O21 Cl20 O21 107.5(5) . 17_554 ?
O32 Cl30 O32 33.6(7) 19_755 20_665 ?
O32 Cl30 O32 33.6(7) 19_755 21_545 ?
O32 Cl30 O32 33.6(7) 20_665 21_545 ?
O32 Cl30 O32 179.996(2) 19_755 . ?
O32 Cl30 O32 146.4(7) 20_665 . ?
O32 Cl30 O32 146.4(7) 21_545 . ?
O32 Cl30 O32 146.4(7) 19_755 3_765 ?
O32 Cl30 O32 146.4(7) 20_665 3_765 ?
O32 Cl30 O32 179.993(3) 21_545 3_765 ?
O32 Cl30 O32 33.6(7) . 3_765 ?
O32 Cl30 O32 146.4(7) 19_755 2_645 ?
O32 Cl30 O32 179.993(3) 20_665 2_645 ?
O32 Cl30 O32 146.4(7) 21_545 2_645 ?
O32 Cl30 O32 33.6(7) . 2_645 ?
O32 Cl30 O32 33.6(7) 3_765 2_645 ?
O32 Cl30 O33 68.9(3) 19_755 . ?
O32 Cl30 O33 97.6(8) 20_665 . ?
O32 Cl30 O33 98.5(8) 21_545 . ?
O32 Cl30 O33 111.1(3) . . ?
O32 Cl30 O33 81.5(8) 3_765 . ?
O32 Cl30 O33 82.4(8) 2_645 . ?
O32 Cl30 O33 98.5(8) 19_755 2_645 ?
O32 Cl30 O33 68.9(3) 20_665 2_645 ?
O32 Cl30 O33 97.6(8) 21_545 2_645 ?
O32 Cl30 O33 81.5(8) . 2_645 ?
O32 Cl30 O33 82.4(8) 3_765 2_645 ?
O32 Cl30 O33 111.1(3) 2_645 2_645 ?
O33 Cl30 O33 119.92(4) . 2_645 ?
O32 Cl30 O33 97.6(8) 19_755 3_765 ?
O32 Cl30 O33 98.5(8) 20_665 3_765 ?
O32 Cl30 O33 68.9(3) 21_545 3_765 ?
O32 Cl30 O33 82.4(8) . 3_765 ?
O32 Cl30 O33 111.1(3) 3_765 3_765 ?
O32 Cl30 O33 81.5(8) 2_645 3_765 ?
O33 Cl30 O33 119.92(4) . 3_765 ?
O33 Cl30 O33 119.92(4) 2_645 3_765 ?
O32 Cl30 O33 82.4(8) 19_755 21_545 ?
O32 Cl30 O33 81.5(8) 20_665 21_545 ?
O32 Cl30 O33 111.1(3) 21_545 21_545 ?
O32 Cl30 O33 97.6(8) . 21_545 ?
O32 Cl30 O33 68.9(3) 3_765 21_545 ?
O32 Cl30 O33 98.5(8) 2_645 21_545 ?
O33 Cl30 O33 60.08(4) . 21_545 ?
O33 Cl30 O33 60.08(4) 2_645 21_545 ?
O33 Cl30 O33 179.979(1) 3_765 21_545 ?
O32 Cl30 O33 81.5(8) 19_755 20_665 ?
O32 Cl30 O33 111.1(3) 20_665 20_665 ?
O32 Cl30 O33 82.4(8) 21_545 20_665 ?
O32 Cl30 O33 98.5(8) . 20_665 ?
O32 Cl30 O33 97.6(8) 3_765 20_665 ?
O32 Cl30 O33 68.9(3) 2_645 20_665 ?
O33 Cl30 O33 60.08(4) . 20_665 ?
O33 Cl30 O33 179.979(1) 2_645 20_665 ?
O33 Cl30 O33 60.08(4) 3_765 20_665 ?
O33 Cl30 O33 119.92(4) 21_545 20_665 ?
O32 Cl30 O33 111.1(3) 19_755 19_755 ?
O32 Cl30 O33 82.4(8) 20_665 19_755 ?
O32 Cl30 O33 81.5(8) 21_545 19_755 ?
O32 Cl30 O33 68.9(3) . 19_755 ?
O32 Cl30 O33 98.5(8) 3_765 19_755 ?
O32 Cl30 O33 97.6(8) 2_645 19_755 ?
O33 Cl30 O33 179.988(1) . 19_755 ?
O33 Cl30 O33 60.08(4) 2_645 19_755 ?
O33 Cl30 O33 60.08(4) 3_765 19_755 ?
O33 Cl30 O33 119.92(4) 21_545 19_755 ?
O33 Cl30 O33 119.92(4) 20_665 19_755 ?
O34 O31 O33 74(5) 3_765 2_645 ?
O34 O31 O32 85(6) 3_765 20_665 ?
O33 O31 O32 138.5(10) 2_645 20_665 ?
O34 O31 O33 138(3) 3_765 21_545 ?
O33 O31 O33 76.9(11) 2_645 21_545 ?
O32 O31 O33 98.2(6) 20_665 21_545 ?
O34 O31 Cl30 83.3(10) 3_765 . ?
O33 O31 Cl30 74.6(5) 2_645 . ?
O32 O31 Cl30 67.9(5) 20_665 . ?
O33 O31 Cl30 59.9(3) 21_545 . ?
O34 O31 O32 101(4) 3_765 19_755 ?
O33 O31 O32 128.6(6) 2_645 19_755 ?
O32 O31 O32 23.3(9) 20_665 19_755 ?
O33 O31 O32 74.9(5) 21_545 19_755 ?
Cl30 O31 O32 54.1(2) . 19_755 ?
O34 O31 O33 32(2) 3_765 19_755 ?
O33 O31 O33 58.3(5) 2_645 19_755 ?
O32 O31 O33 84.9(12) 20_665 19_755 ?
O33 O31 O33 106.4(7) 21_545 19_755 ?
Cl30 O31 O33 54.1(2) . 19_755 ?
O32 O31 O33 90.1(4) 19_755 19_755 ?
O34 O31 O34 118(4) 3_765 19_755 ?
O33 O31 O34 54.5(7) 2_645 19_755 ?
O32 O31 O34 111.2(7) 20_665 19_755 ?
O33 O31 O34 23.0(8) 21_545 19_755 ?
Cl30 O31 O34 54.0(2) . 19_755 ?
O32 O31 O34 88.7(3) 19_755 19_755 ?
O33 O31 O34 88.2(3) 19_755 19_755 ?
O34 O31 O32 73(4) 3_765 21_545 ?
O33 O31 O32 119.4(8) 2_645 21_545 ?
O32 O31 O32 19.3(8) 20_665 21_545 ?
O33 O31 O32 96.9(7) 21_545 21_545 ?
Cl30 O31 O32 52.6(6) . 21_545 ?
O32 O31 O32 28.2(6) 19_755 21_545 ?
O33 O31 O32 66.7(6) 19_755 21_545 ?
O34 O31 O32 102.9(6) 19_755 21_545 ?
O32 O32 O32 59.999(4) 3_765 2_645 ?
O32 O32 O31 127(2) 3_765 21_545 ?
O32 O32 O31 136.5(12) 2_645 21_545 ?
O32 O32 O34 137.9(9) 3_765 20_665 ?
O32 O32 O34 124(2) 2_645 20_665 ?
O31 O32 O34 17.4(7) 21_545 20_665 ?
O32 O32 Cl30 73.2(3) 3_765 . ?
O32 O32 Cl30 73.2(3) 2_645 . ?
O31 O32 Cl30 70.4(5) 21_545 . ?
O34 O32 Cl30 69.8(6) 20_665 . ?
O32 O32 O33 121.6(10) 3_765 19_755 ?
O32 O32 O33 120.0(11) 2_645 19_755 ?
O31 O32 O33 16.7(4) 21_545 19_755 ?
O34 O32 O33 16.4(4) 20_665 19_755 ?
Cl30 O32 O33 55.8(2) . 19_755 ?
O32 O32 O34 31.5(15) 3_765 19_755 ?
O32 O32 O34 82.3(17) 2_645 19_755 ?
O31 O32 O34 95.8(8) 21_545 19_755 ?
O34 O32 O34 107.8(5) 20_665 19_755 ?
Cl30 O32 O34 55.5(2) . 19_755 ?
O33 O32 O34 91.8(4) 19_755 19_755 ?
O32 O32 O31 80.0(17) 3_765 19_755 ?
O32 O32 O31 29.4(15) 2_645 19_755 ?
O31 O32 O31 107.7(5) 21_545 19_755 ?
O34 O32 O31 94.7(8) 20_665 19_755 ?
Cl30 O32 O31 55.4(2) . 19_755 ?
O33 O32 O31 91.5(4) 19_755 19_755 ?
O34 O32 O31 90.1(4) 19_755 19_755 ?
O32 O32 O31 24.2(6) 3_765 20_665 ?
O32 O32 O31 71.8(15) 2_645 20_665 ?
O31 O32 O31 103.6(13) 21_545 20_665 ?
O34 O32 O31 113.8(8) 20_665 20_665 ?
Cl30 O32 O31 53.9(6) . 20_665 ?
O33 O32 O31 97.5(7) 19_755 20_665 ?
O34 O32 O31 10.4(5) 19_755 20_665 ?
O31 O32 O31 81.2(3) 19_755 20_665 ?
O32 O32 O34 69.8(14) 3_765 21_545 ?
O32 O32 O34 23.6(5) 2_645 21_545 ?
O31 O32 O34 113.0(9) 21_545 21_545 ?
O34 O32 O34 101.8(13) 20_665 21_545 ?
Cl30 O32 O34 53.1(6) . 21_545 ?
O33 O32 O34 96.4(8) 19_755 21_545 ?
O34 O32 O34 81.0(3) 19_755 21_545 ?
O31 O32 O34 10.2(4) 19_755 21_545 ?
O31 O32 O34 71.7(5) 20_665 21_545 ?
O34 O33 O31 26.2(6) 2_645 3_765 ?
O34 O33 O31 102.4(7) 2_645 20_665 ?
O31 O33 O31 122.4(8) 3_765 20_665 ?
O34 O33 O34 122.2(8) 2_645 21_545 ?
O31 O33 O34 101.8(7) 3_765 21_545 ?
O31 O33 O34 91.5(5) 20_665 21_545 ?
O34 O33 Cl30 77.5(6) 2_645 . ?
O31 O33 Cl30 77.3(6) 3_765 . ?
O31 O33 Cl30 61.1(3) 20_665 . ?
O34 O33 Cl30 61.1(3) 21_545 . ?
O34 O33 O33 74.6(11) 2_645 21_545 ?
O31 O33 O33 97.2(11) 3_765 21_545 ?
O31 O33 O33 28.4(8) 20_665 21_545 ?
O34 O33 O33 111.1(7) 21_545 21_545 ?
Cl30 O33 O33 59.96(2) . 21_545 ?
O34 O33 O33 97.4(12) 2_645 20_665 ?
O31 O33 O33 74.7(11) 3_765 20_665 ?
O31 O33 O33 110.7(7) 20_665 20_665 ?
O34 O33 O33 27.7(8) 21_545 20_665 ?
Cl30 O33 O33 59.96(2) . 20_665 ?
O33 O33 O33 119.69(17) 21_545 20_665 ?
O34 O33 O32 25.6(10) 2_645 19_755 ?
O31 O33 O32 24.8(9) 3_765 19_755 ?
O31 O33 O32 98.6(7) 20_665 19_755 ?
O34 O33 O32 97.4(8) 21_545 19_755 ?
Cl30 O33 O32 55.4(2) . 19_755 ?
O33 O33 O32 75.9(8) 21_545 19_755 ?
O33 O33 O32 75.1(8) 20_665 19_755 ?
O34 O33 O34 96.4(11) 2_645 19_755 ?
O31 O33 O34 115.5(13) 3_765 19_755 ?
O31 O33 O34 7.3(5) 20_665 19_755 ?
O34 O33 O34 91.3(11) 21_545 19_755 ?
Cl30 O33 O34 55.1(2) . 19_755 ?
O33 O33 O34 23.9(8) 21_545 19_755 ?
O33 O33 O34 107.8(5) 20_665 19_755 ?
O32 O33 O34 91.4(4) 19_755 19_755 ?
O34 O33 O31 116.1(13) 2_645 19_755 ?
O31 O33 O31 97.0(11) 3_765 19_755 ?
O31 O33 O31 90.3(10) 20_665 19_755 ?
O34 O33 O31 6.7(4) 21_545 19_755 ?
Cl30 O33 O31 55.0(2) . 19_755 ?
O33 O33 O31 107.4(5) 21_545 19_755 ?
O33 O33 O31 24.5(8) 20_665 19_755 ?
O32 O33 O31 91.1(4) 19_755 19_755 ?
O34 O33 O31 89.2(4) 19_755 19_755 ?
O31 O34 O33 80(5) 2_645 3_765 ?
O31 O34 O32 78(6) 2_645 21_545 ?
O33 O34 O32 138.1(10) 3_765 21_545 ?
O31 O34 O33 142(2) 2_645 20_665 ?
O33 O34 O33 77.7(11) 3_765 20_665 ?
O32 O34 O33 98.8(6) 21_545 20_665 ?
O31 O34 Cl30 84.2(10) 2_645 . ?
O33 O34 Cl30 75.1(5) 3_765 . ?
O32 O34 Cl30 67.6(5) 21_545 . ?
O33 O34 Cl30 60.1(3) 20_665 . ?
O31 O34 O32 97(4) 2_645 19_755 ?
O33 O34 O32 129.2(6) 3_765 19_755 ?
O32 O34 O32 24.4(9) 21_545 19_755 ?
O33 O34 O32 74.4(5) 20_665 19_755 ?
Cl30 O34 O32 54.2(2) . 19_755 ?
O31 O34 O33 35(3) 2_645 19_755 ?
O33 O34 O33 58.6(5) 3_765 19_755 ?
O32 O34 O33 83.7(12) 21_545 19_755 ?
O33 O34 O33 107.0(7) 20_665 19_755 ?
Cl30 O34 O33 54.3(2) . 19_755 ?
O32 O34 O33 90.5(4) 19_755 19_755 ?
O31 O34 O31 123(4) 2_645 19_755 ?
O33 O34 O31 54.6(7) 3_765 19_755 ?
O32 O34 O31 111.9(7) 21_545 19_755 ?
O33 O34 O31 23.7(7) 20_665 19_755 ?
Cl30 O34 O31 54.1(2) . 19_755 ?
O32 O34 O31 88.8(3) 19_755 19_755 ?
O33 O34 O31 88.4(3) 19_755 19_755 ?
O31 O34 O32 69(4) 2_645 20_665 ?
O33 O34 O32 119.6(7) 3_765 20_665 ?
O32 O34 O32 18.5(6) 21_545 20_665 ?
O33 O34 O32 95.9(7) 20_665 20_665 ?
Cl30 O34 O32 52.0(6) . 20_665 ?
O32 O34 O32 27.9(6) 19_755 20_665 ?
O33 O34 O32 66.9(6) 19_755 20_665 ?
O31 O34 O32 102.4(6) 19_755 20_665 ?

loop_
_geom_bond_atom_site_label_1
_geom_bond_atom_site_label_2
_geom_bond_distance
_geom_bond_site_symmetry_2
_geom_bond_publ_flag
Cu1 N18 2.067(3) 3_665 ?
Cu1 N18 2.067(4) 2_655 ?
Cu1 N18 2.067(3) . ?
Cu1 N12 2.096(4) 3_665 ?
Cu1 N12 2.096(4) 2_655 ?
Cu1 N12 2.096(4) . ?
Fe1 O11 1.955(3) 3_665 ?
Fe1 O11 1.955(3) 2_655 ?
Fe1 O11 1.955(3) . ?
Fe1 N1 2.191(3) . ?
Fe1 N1 2.191(3) 3_665 ?
Fe1 N1 2.191(3) 2_655 ?
N1 C4 1.467(5) . ?
N1 C2 1.485(5) . ?
N1 C3 1.487(5) 3_665 ?
C2 C3 1.509(6) . ?
C3 N1 1.487(5) 2_655 ?
O11 N12 1.342(4) . ?
N12 C13 1.275(5) . ?
C13 C14 1.442(5) . ?
C14 N18 1.316(5) . ?
C14 N15 1.336(5) . ?
N15 C16 1.351(5) . ?
N15 C19 1.446(6) . ?
C16 C17 1.351(6) . ?
C17 N18 1.367(5) . ?
Cl20 O22 1.418(3) 17_554 ?
Cl20 O22 1.418(3) . ?
Cl20 O21 1.423(4) . ?
Cl20 O21 1.423(4) 17_554 ?
Cl30 O32 1.426(7) 19_755 ?
Cl30 O32 1.426(7) 20_665 ?
Cl30 O32 1.426(7) 21_545 ?
Cl30 O32 1.427(7) . ?
Cl30 O32 1.427(7) 3_765 ?
Cl30 O32 1.427(7) 2_645 ?
Cl30 O33 1.433(7) . ?
Cl30 O33 1.433(7) 2_645 ?
Cl30 O33 1.433(7) 3_765 ?
Cl30 O33 1.433(7) 21_545 ?
Cl30 O33 1.433(7) 20_665 ?
Cl30 O33 1.433(7) 19_755 ?
O31 O34 0.314(11) 3_765 ?
O31 O33 0.700(19) 2_645 ?
O31 O32 1.02(2) 20_665 ?
O31 O33 1.420(14) 21_545 ?
O31 O32 1.660(11) 19_755 ?
O31 O33 1.673(11) 19_755 ?
O31 O34 1.702(10) 19_755 ?
O31 O32 1.72(2) 21_545 ?
O32 O32 0.826(16) 3_765 ?
O32 O32 0.826(16) 2_645 ?
O32 O31 1.02(2) 21_545 ?
O32 O34 1.04(2) 20_665 ?
O32 O33 1.617(11) 19_755 ?
O32 O34 1.655(11) 19_755 ?
O32 O31 1.660(11) 19_755 ?
O32 O31 1.72(2) 20_665 ?
O32 O34 1.75(2) 21_545 ?
O33 O34 0.68(2) 2_645 ?
O33 O31 0.700(19) 3_765 ?
O33 O31 1.420(14) 20_665 ?
O33 O34 1.415(14) 21_545 ?
O33 O33 1.435(7) 21_545 ?
O33 O33 1.435(7) 20_665 ?
O33 O32 1.617(11) 19_755 ?
O33 O34 1.666(11) 19_755 ?
O33 O31 1.673(11) 19_755 ?
O34 O31 0.314(11) 2_645 ?
O34 O33 0.68(2) 3_765 ?
O34 O32 1.04(2) 21_545 ?
O34 O33 1.415(14) 20_665 ?
O34 O32 1.655(11) 19_755 ?
O34 O33 1.667(11) 19_755 ?
O34 O31 1.703(10) 19_755 ?
O34 O32 1.75(2) 20_665 ?
